data_7702316
loop_
_publ_author_name
'Brechin, Euan K.'
'Gilby, Liam M.'
'Gould, Robert O.'
'Harris, Steven G.'
'Parsons, Simon'
'Winpenny, Richard E. P.'

_publ_section_title
;
 Heterobimetallic nickel--sodium and cobalt--sodium complexes of
 pyridonate ligands
;
_journal_issue 16
_journal_name_full 'Journal of the Chemical Society, Dalton Transactions'
_journal_page_first 2657
_journal_paper_doi 10.1039/a803442g
_journal_year 1998
_chemical_formula_sum 'C42 H45 Co2 N7 Na2 O8'
_chemical_formula_weight 939.69
_space_group_IT_number 2
_space_group_name_Hall '-P 1'
_space_group_name_H-M_alt 'P -1'
_symmetry_cell_setting triclinic
_symmetry_space_group_name_H-M 'P -1'
_atom_sites_solution_hydrogens geom
_atom_sites_solution_primary direct
_atom_sites_solution_secondary difmap
_audit_creation_method SHELXL
_cell_angle_alpha 87.86(10)
_cell_angle_beta 71.45(10)
_cell_angle_gamma 64.36(10)
_cell_formula_units_Z 2
_cell_length_a 11.618(5)
_cell_length_b 12.931(5)
_cell_length_c 17.540(6)
_cell_measurement_temperature 293(2)
_cell_volume 2237(3)
_computing_structure_refinement 'SHELXL-93 (Sheldrick, 1993)'
_computing_structure_solution 'SHELXS-86 (Sheldrick, 1990)'
_diffrn_ambient_temperature 293(2)
_diffrn_radiation_monochromator graphite
_diffrn_radiation_source 'fine-focus sealed tube'
_diffrn_radiation_type MoK\a
_diffrn_radiation_wavelength 0.71073
_diffrn_reflns_av_R_equivalents 0.1119
_diffrn_reflns_av_sigmaI/netI 0.0794
_diffrn_reflns_limit_h_max 12
_diffrn_reflns_limit_h_min -11
_diffrn_reflns_limit_k_max 13
_diffrn_reflns_limit_k_min -13
_diffrn_reflns_limit_l_max 18
_diffrn_reflns_limit_l_min 0
_diffrn_reflns_number 6218
_diffrn_reflns_theta_max 22.53
_diffrn_reflns_theta_min 2.62
_exptl_absorpt_coefficient_mu 0.819
_exptl_crystal_density_diffrn 1.395
_exptl_crystal_F_000 972
_refine_diff_density_max 0.308
_refine_diff_density_min -0.537
_refine_diff_density_rms 0.063
_refine_ls_extinction_method none
_refine_ls_goodness_of_fit_all 1.012
_refine_ls_goodness_of_fit_obs 1.097
_refine_ls_matrix_type full
_refine_ls_number_parameters 838
_refine_ls_number_reflns 5758
_refine_ls_number_restraints 2149
_refine_ls_restrained_S_all 0.973
_refine_ls_restrained_S_obs 0.977
_refine_ls_R_factor_all 0.1194
_refine_ls_R_factor_obs 0.0478
_refine_ls_shift/esd_max -0.001
_refine_ls_shift/esd_mean 0.000
_refine_ls_structure_factor_coef Fsqd
_refine_ls_weighting_details 'w=1/[\s^2^(Fo^2^)+(0.0504P)^2^+4.9325P] where P=(Fo^2^+2Fc^2^)/3'
_refine_ls_weighting_scheme calc
_refine_ls_wR_factor_all 0.1453
_refine_ls_wR_factor_obs 0.1122
_reflns_number_observed 3455
_reflns_number_total 5783
_reflns_observed_criterion >2sigma(I)
_cod_data_source_file g803442.txt
_cod_data_source_block cobime
_cod_depositor_comments
;
The following automatic conversions were performed:

data item '_symmetry_cell_setting' value 'Triclinic' was changed to
'triclinic' in accordance with the
/home/saulius/struct/COD-crude-data/automatic-downloads/DataCite-retrospective/RSC/depositions/lib/dictionaries/cif_core.dic
dictionary named 'cif_core.dic' version 2.4.2 last updated on
2011-04-26.

data item '_refine_ls_weighting_scheme' value 'calc
w=1/[\s^2^(Fo^2^)+(0.0504P)^2^+4.9325P] where P=(Fo^2^+2Fc^2^)/3' was
changed to 'calc'. A new data item '_refine_ls_weighting_details' was
created with the value set to
'w=1/[\s^2^(Fo^2^)+(0.0504P)^2^+4.9325P] where P=(Fo^2^+2Fc^2^)/3'.

Automatic conversion script
Id: cif_fix_values 6909 2019-04-08 15:41:33Z antanas 
;
_cod_original_cell_volume 2236.6(15)
_cod_original_sg_symbol_H-M P-1
_cod_database_code 7702316

loop_
_symmetry_equiv_pos_as_xyz
'x, y, z'
'-x, -y, -z'

loop_
_atom_site_aniso_label
_atom_site_aniso_U_11
_atom_site_aniso_U_22
_atom_site_aniso_U_33
_atom_site_aniso_U_23
_atom_site_aniso_U_13
_atom_site_aniso_U_12
Na1 0.0427(12) 0.142(2) 0.0227(11) 0.0069(12) -0.0105(9) -0.0500(14)
Na2 0.0400(12) 0.0586(15) 0.0334(12) 0.0141(10) 0.0100(9) 0.0054(11)
Co1 0.0241(4) 0.0566(6) 0.0366(4) 0.0208(4) 0.0041(3) 0.0024(4)
Co2 0.0252(7) 0.0264(8) 0.0211(4) -0.0015(7) -0.0051(4) -0.0098(7)
N11 0.032(6) 0.037(5) 0.049(5) -0.014(4) -0.022(5) -0.002(5)
C21 0.016(5) 0.032(5) 0.037(5) 0.006(4) -0.015(5) -0.016(4)
C31 0.028(7) 0.043(6) 0.034(5) 0.006(5) -0.012(5) -0.024(6)
C41 0.047(7) 0.042(6) 0.049(6) 0.018(5) -0.030(6) -0.023(6)
C51 0.040(7) 0.041(6) 0.064(6) 0.003(5) -0.030(6) -0.007(6)
C61 0.033(6) 0.043(5) 0.049(6) -0.022(5) -0.014(6) 0.002(6)
C1 0.082(10) 0.037(8) 0.072(8) -0.017(6) -0.044(8) -0.008(8)
O21 0.037(4) 0.031(4) 0.036(4) 0.009(4) -0.018(4) -0.013(4)
N12 0.033(5) 0.034(6) 0.032(5) 0.007(4) -0.017(4) -0.020(4)
C22 0.050(6) 0.031(6) 0.024(5) 0.011(4) -0.010(4) -0.039(5)
C32 0.037(7) 0.041(8) 0.031(5) 0.002(5) -0.011(5) -0.021(6)
C42 0.051(14) 0.055(11) 0.033(6) 0.013(6) -0.025(7) -0.020(8)
C52 0.040(10) 0.036(8) 0.048(6) 0.011(5) -0.025(6) -0.015(6)
C62 0.020(12) 0.041(10) 0.031(5) 0.000(5) -0.009(6) -0.014(6)
C2 0.033(9) 0.042(8) 0.035(6) -0.002(5) -0.008(6) 0.003(6)
O22 0.032(3) 0.038(4) 0.027(3) 0.006(3) -0.010(3) -0.016(3)
N13 0.023(4) 0.032(5) 0.030(4) 0.008(4) -0.009(3) -0.010(4)
C23 0.025(6) 0.039(7) 0.018(5) 0.003(4) -0.002(4) -0.011(6)
C33 0.028(7) 0.048(10) 0.028(5) 0.008(5) -0.005(5) -0.012(8)
C43 0.040(8) 0.057(10) 0.040(5) 0.024(5) -0.013(5) -0.021(8)
C53 0.033(6) 0.051(7) 0.053(5) 0.022(5) -0.015(5) -0.021(6)
C63 0.025(5) 0.038(6) 0.042(5) 0.021(4) -0.017(4) -0.014(5)
C3 0.059(7) 0.037(7) 0.054(6) 0.008(5) -0.024(6) -0.022(6)
O23 0.040(5) 0.029(6) 0.026(4) 0.001(4) -0.009(3) -0.011(5)
Co2' 0.0252(7) 0.0264(8) 0.0211(4) -0.0015(7) -0.0051(4) -0.0098(7)
N11' 0.047(6) 0.032(4) 0.042(4) -0.005(4) -0.015(5) -0.016(5)
C21' 0.031(7) 0.024(5) 0.038(5) -0.001(4) -0.019(5) 0.006(6)
C31' 0.036(6) 0.033(5) 0.030(4) 0.002(4) -0.005(5) -0.009(5)
C41' 0.042(8) 0.041(7) 0.037(6) 0.009(5) -0.010(6) -0.022(6)
C51' 0.059(7) 0.037(6) 0.046(6) 0.004(5) -0.017(6) -0.018(6)
C61' 0.059(9) 0.039(6) 0.046(6) -0.016(5) -0.014(7) -0.009(8)
C1' 0.140(15) 0.050(9) 0.048(7) -0.008(7) -0.017(10) -0.045(11)
O21' 0.030(4) 0.030(4) 0.041(4) 0.004(3) -0.018(3) -0.011(4)
N12' 0.024(8) 0.037(8) 0.021(4) 0.003(4) -0.004(4) -0.018(5)
C22' 0.030(5) 0.041(6) 0.019(5) -0.001(5) -0.008(4) -0.030(4)
C32' 0.048(9) 0.045(11) 0.019(5) 0.004(6) -0.013(5) -0.021(7)
C42' 0.040(10) 0.055(10) 0.043(6) 0.010(6) -0.020(5) -0.022(7)
C52' 0.038(10) 0.047(9) 0.048(6) 0.009(6) -0.020(5) -0.007(6)
C62' 0.025(9) 0.039(8) 0.039(6) 0.000(5) -0.009(5) -0.009(5)
C2' 0.037(9) 0.060(10) 0.044(6) -0.019(7) -0.006(6) -0.016(7)
O22' 0.035(4) 0.058(5) 0.024(3) 0.003(4) -0.012(3) -0.020(4)
N13' 0.026(4) 0.037(5) 0.041(4) 0.002(4) 0.003(4) -0.009(4)
C23' 0.031(7) 0.053(9) 0.036(5) 0.009(5) -0.001(5) -0.012(7)
C33' 0.039(8) 0.074(12) 0.047(6) 0.030(6) -0.010(6) -0.017(9)
C43' 0.032(8) 0.078(11) 0.078(7) 0.048(7) -0.007(7) -0.018(8)
C53' 0.039(7) 0.070(9) 0.103(7) 0.038(7) -0.014(7) -0.028(6)
C63' 0.028(6) 0.037(7) 0.082(6) 0.015(6) -0.012(5) -0.016(5)
C3' 0.067(9) 0.076(10) 0.107(8) -0.008(8) -0.015(8) -0.053(8)
O23' 0.046(6) 0.048(8) 0.031(4) 0.003(5) -0.006(4) -0.022(6)
N14 0.033(3) 0.063(3) 0.053(3) 0.025(3) 0.005(2) 0.005(2)
C24 0.022(3) 0.056(4) 0.053(3) 0.024(3) -0.004(2) -0.005(3)
C34 0.035(3) 0.051(3) 0.044(3) 0.019(3) -0.008(2) -0.013(3)
C44 0.045(3) 0.058(4) 0.049(3) 0.026(3) -0.014(3) -0.016(3)
C54 0.045(3) 0.052(4) 0.057(4) 0.020(3) -0.014(3) 0.003(3)
C64 0.039(3) 0.057(4) 0.055(4) 0.018(3) -0.002(3) 0.001(3)
C4 0.068(5) 0.075(5) 0.065(4) 0.008(4) 0.009(4) 0.019(4)
O24 0.026(2) 0.050(2) 0.066(3) 0.029(2) -0.007(2) -0.004(2)
N15 0.046(3) 0.067(3) 0.041(3) 0.020(2) -0.012(2) -0.005(2)
C25 0.056(3) 0.044(4) 0.045(3) 0.007(3) -0.010(3) -0.021(3)
C35 0.078(4) 0.084(5) 0.039(3) -0.007(3) -0.014(3) -0.042(4)
C45 0.089(4) 0.104(6) 0.053(4) 0.032(4) -0.040(3) -0.070(4)
C55 0.073(4) 0.094(5) 0.062(4) 0.041(4) -0.038(3) -0.038(4)
C65 0.057(4) 0.092(5) 0.051(4) 0.024(3) -0.020(3) 0.007(4)
O25 0.051(2) 0.037(2) 0.055(2) -0.001(2) -0.006(2) -0.009(2)
C5 0.030(6) 0.106(13) 0.058(6) -0.006(8) -0.018(5) -0.006(7)
C5' 0.025(6) 0.063(8) 0.088(8) 0.020(6) -0.032(6) -0.013(5)
N16 0.024(2) 0.078(3) 0.042(3) 0.032(2) -0.011(2) -0.007(2)
C26 0.034(3) 0.102(4) 0.041(3) 0.034(3) -0.020(3) -0.035(3)
C36 0.062(4) 0.144(6) 0.038(3) 0.031(4) -0.015(3) -0.071(5)
C46 0.073(4) 0.158(7) 0.050(4) 0.044(4) -0.027(3) -0.083(5)
C56 0.050(4) 0.111(5) 0.065(4) 0.044(4) -0.036(3) -0.047(4)
C66 0.033(3) 0.078(4) 0.061(4) 0.041(3) -0.023(3) -0.013(3)
C6 0.056(4) 0.079(5) 0.080(5) 0.024(4) 0.004(4) 0.003(4)
O26 0.037(2) 0.095(3) 0.034(2) 0.022(2) -0.006(2) -0.033(2)
N17 0.026(4) 0.019(5) 0.030(5) -0.008(4) -0.005(4) -0.003(4)
C27 0.026(4) 0.038(7) 0.026(6) 0.001(5) -0.013(4) -0.002(5)
C37 0.019(5) 0.032(7) 0.027(6) -0.019(5) 0.000(5) 0.000(5)
C47 0.031(7) 0.057(8) 0.041(7) -0.021(6) -0.010(5) -0.012(6)
C57 0.031(5) 0.055(8) 0.051(7) -0.017(6) -0.013(5) -0.010(5)
C67 0.026(4) 0.033(6) 0.031(6) -0.004(4) -0.013(4) -0.008(4)
C7 0.023(5) 0.049(7) 0.046(6) -0.014(5) -0.003(4) -0.003(5)
O27 0.027(4) 0.049(8) 0.020(4) 0.009(5) -0.002(3) -0.018(4)
N17' 0.022(5) 0.046(6) 0.033(6) -0.008(4) -0.005(4) -0.008(4)
C27' 0.029(4) 0.035(8) 0.032(7) -0.006(6) -0.003(4) -0.017(5)
C37' 0.023(5) 0.052(10) 0.045(8) -0.013(7) -0.011(5) -0.006(5)
C47' 0.023(5) 0.058(9) 0.079(10) -0.029(7) -0.020(6) 0.002(6)
C57' 0.024(6) 0.055(8) 0.081(9) -0.020(7) -0.020(6) -0.009(6)
C67' 0.023(6) 0.038(6) 0.051(8) -0.002(5) -0.014(5) -0.013(5)
C7' 0.058(7) 0.054(7) 0.043(7) -0.002(5) -0.024(5) -0.025(6)
O27' 0.026(4) 0.058(8) 0.022(4) 0.005(5) -0.001(3) -0.017(4)
O1 0.039(2) 0.158(5) 0.118(4) -0.046(4) 0.023(3) -0.045(3)

loop_
_atom_site_label
_atom_site_type_symbol
_atom_site_fract_x
_atom_site_fract_y
_atom_site_fract_z
_atom_site_U_iso_or_equiv
_atom_site_thermal_displace_type
_atom_site_occupancy
_atom_site_calc_flag
_atom_site_refinement_flags
_atom_site_disorder_group
Na1 Na 0.4148(2) 0.6584(3) 0.65619(12) 0.0658(8) Uani 1 d U .
Na2 Na 0.2316(2) 0.8410(2) 0.84566(12) 0.0605(7) Uani 1 d U .
Co1 Co 0.10906(7) 1.03031(7) 1.01834(4) 0.0511(3) Uani 1 d U .
Co2 Co 0.63567(15) 0.50813(13) 0.48736(9) 0.0255(3) Uani 0.50 d PU 1
N11 N 0.3791(13) 0.8222(6) 0.5593(4) 0.041(2) Uani 0.50 d PDU 1
C21 C 0.4205(9) 0.7512(6) 0.4908(4) 0.024(2) Uani 0.50 d PDU 1
C31 C 0.4278(12) 0.7973(7) 0.4165(4) 0.032(3) Uani 0.50 d PDU 1
H31 H 0.4560(12) 0.7498(7) 0.3692(4) 0.038 Uiso 0.50 calc PR 1
C41 C 0.3932(11) 0.9124(7) 0.4143(5) 0.042(3) Uani 0.50 d PDU 1
H41 H 0.3968(11) 0.9431(7) 0.3652(5) 0.050 Uiso 0.50 calc PR 1
C51 C 0.3528(11) 0.9844(7) 0.4843(5) 0.049(3) Uani 0.50 d PDU 1
H51 H 0.3321(11) 1.0623(7) 0.4824(5) 0.059 Uiso 0.50 calc PR 1
C61 C 0.3442(11) 0.9370(7) 0.5570(5) 0.048(3) Uani 0.50 d PDU 1
C1 C 0.2999(14) 1.0070(8) 0.6361(5) 0.065(4) Uani 0.50 d PDU 1
H1A H 0.3009(14) 0.9581(8) 0.6787(5) 0.098 Uiso 0.50 calc PR 1
H1B H 0.2097(14) 1.0675(8) 0.6468(5) 0.098 Uiso 0.50 calc PR 1
H1C H 0.3605(14) 1.0401(8) 0.6334(5) 0.098 Uiso 0.50 calc PR 1
O21 O 0.4513(11) 0.6446(6) 0.5005(4) 0.034(2) Uani 0.50 d PDU 1
N12 N 0.7758(11) 0.3739(6) 0.5364(4) 0.030(3) Uani 0.50 d PDU 1
C22 C 0.7186(10) 0.4450(6) 0.6078(5) 0.028(3) Uani 0.50 d PDU 1
C32 C 0.7526(15) 0.3997(8) 0.6756(5) 0.035(4) Uani 0.50 d PDU 1
H32 H 0.7122(15) 0.4461(8) 0.7249(5) 0.042 Uiso 0.50 calc PR 1
C42 C 0.8454(21) 0.2871(10) 0.6692(7) 0.045(4) Uani 0.50 d PDU 1
H42 H 0.8661(21) 0.2568(10) 0.7147(7) 0.054 Uiso 0.50 calc PR 1
C52 C 0.9093(16) 0.2174(9) 0.5953(6) 0.040(3) Uani 0.50 d PDU 1
H52 H 0.9778(16) 0.1429(9) 0.5896(6) 0.048 Uiso 0.50 calc PR 1
C62 C 0.8676(14) 0.2623(8) 0.5302(6) 0.030(3) Uani 0.50 d PDU 1
C2 C 0.9235(12) 0.1915(10) 0.4498(6) 0.045(4) Uani 0.50 d PDU 1
H2A H 0.8822(12) 0.2377(10) 0.4130(6) 0.067 Uiso 0.50 calc PR 1
H2B H 0.9041(12) 0.1260(10) 0.4565(6) 0.067 Uiso 0.50 calc PR 1
H2C H 1.0197(12) 0.1653(10) 0.4282(6) 0.067 Uiso 0.50 calc PR 1
O22 O 0.6322(6) 0.5478(5) 0.6050(4) 0.032(2) Uani 0.50 d PDU 1
N13 N 0.7410(8) 0.5959(6) 0.4113(4) 0.029(2) Uani 0.50 d PDU 1
C23 C 0.7714(11) 0.5239(8) 0.3452(4) 0.030(3) Uani 0.50 d PDU 1
C33 C 0.8393(18) 0.5423(11) 0.2683(4) 0.037(4) Uani 0.50 d PDU 1
H33 H 0.8582(18) 0.4956(11) 0.2226(4) 0.045 Uiso 0.50 calc PR 1
C43 C 0.8779(15) 0.6296(10) 0.2607(4) 0.047(4) Uani 0.50 d PDU 1
H43 H 0.9264(15) 0.6397(10) 0.2098(4) 0.057 Uiso 0.50 calc PR 1
C53 C 0.8457(10) 0.7031(8) 0.3279(4) 0.045(3) Uani 0.50 d PDU 1
H53 H 0.8701(10) 0.7633(8) 0.3226(4) 0.054 Uiso 0.50 calc PR 1
C63 C 0.7757(9) 0.6842(7) 0.4033(4) 0.034(2) Uani 0.50 d PDU 1
C3 C 0.7324(11) 0.7615(8) 0.4789(5) 0.049(3) Uani 0.50 d PDU 1
H31 H 0.6858(11) 0.7344(8) 0.5245(5) 0.073 Uiso 0.50 calc PR 1
H32 H 0.6730(11) 0.8388(8) 0.4738(5) 0.073 Uiso 0.50 calc PR 1
H33 H 0.8108(11) 0.7606(8) 0.4869(5) 0.073 Uiso 0.50 calc PR 1
O23 O 0.7278(11) 0.4467(7) 0.3619(6) 0.033(2) Uani 0.50 d PDU 1
Co2' Co 0.67108(15) 0.43836(13) 0.48511(9) 0.0255(3) Uani 0.50 d PU 2
N11' N 0.4250(10) 0.7505(6) 0.5419(4) 0.040(2) Uani 0.50 d PDU 2
C21' C 0.4637(16) 0.6760(6) 0.4754(4) 0.036(3) Uani 0.50 d PDU 2
C31' C 0.4792(10) 0.7174(7) 0.3994(4) 0.037(2) Uani 0.50 d PDU 2
H31' H 0.5057(10) 0.6682(7) 0.3533(4) 0.044 Uiso 0.50 calc PR 2
C41' C 0.4553(13) 0.8301(8) 0.3932(5) 0.040(3) Uani 0.50 d PDU 2
H41' H 0.4688(13) 0.8562(8) 0.3425(5) 0.048 Uiso 0.50 calc PR 2
C51' C 0.4115(12) 0.9061(7) 0.4613(5) 0.049(3) Uani 0.50 d PDU 2
H51' H 0.3932(12) 0.9832(7) 0.4572(5) 0.059 Uiso 0.50 calc PR 2
C61' C 0.3956(19) 0.8635(7) 0.5362(5) 0.054(4) Uani 0.50 d PDU 2
C1' C 0.3481(19) 0.9393(9) 0.6134(5) 0.081(5) Uani 0.50 d PDU 2
H1'1 H 0.3436(19) 0.8945(9) 0.6582(5) 0.122 Uiso 0.50 calc PR 2
H1'2 H 0.2599(19) 1.0011(9) 0.6207(5) 0.122 Uiso 0.50 calc PR 2
H1'3 H 0.4105(19) 0.9706(9) 0.6105(5) 0.122 Uiso 0.50 calc PR 2
O21' O 0.4886(7) 0.5710(5) 0.4881(4) 0.033(2) Uani 0.50 d PDU 2
N12' N 0.8056(10) 0.3206(8) 0.5387(4) 0.027(3) Uani 0.50 d PDU 2
C22' C 0.7318(8) 0.3855(7) 0.6128(4) 0.025(3) Uani 0.50 d PDU 2
C32' C 0.7731(14) 0.3460(10) 0.6795(5) 0.037(4) Uani 0.50 d PDU 2
H32' H 0.7234(14) 0.3887(10) 0.7303(5) 0.045 Uiso 0.50 calc PR 2
C42' C 0.8872(17) 0.2442(13) 0.6697(7) 0.044(3) Uani 0.50 d PDU 2
H42' H 0.9185(17) 0.2209(13) 0.7131(7) 0.052 Uiso 0.50 calc PR 2
C52' C 0.9563(16) 0.1754(12) 0.5955(7) 0.047(4) Uani 0.50 d PDU 2
H52' H 1.0280(16) 0.1028(12) 0.5900(7) 0.057 Uiso 0.50 calc PR 2
C62' C 0.9158(15) 0.2178(11) 0.5299(6) 0.037(3) Uani 0.50 d PDU 2
C2' C 0.9863(11) 0.1514(11) 0.4469(6) 0.050(4) Uani 0.50 d PDU 2
H2'1 H 0.9430(11) 0.1953(11) 0.4102(6) 0.075 Uiso 0.50 calc PR 2
H2'2 H 0.9813(11) 0.0790(11) 0.4489(6) 0.075 Uiso 0.50 calc PR 2
H2'3 H 1.0795(11) 0.1372(11) 0.4285(6) 0.075 Uiso 0.50 calc PR 2
O22' O 0.6319(7) 0.4812(6) 0.6115(4) 0.039(2) Uani 0.50 d PDU 2
N13' N 0.7868(8) 0.5208(7) 0.4150(4) 0.040(2) Uani 0.50 d PDU 2
C23' C 0.7995(13) 0.4669(9) 0.3453(5) 0.045(3) Uani 0.50 d PDU 2
C33' C 0.8574(21) 0.4985(14) 0.2707(5) 0.058(5) Uani 0.50 d PDU 2
H33' H 0.8671(21) 0.4626(14) 0.2226(5) 0.070 Uiso 0.50 calc PR 2
C43' C 0.8996(16) 0.5826(11) 0.2692(5) 0.069(5) Uani 0.50 d PDU 2
H43' H 0.9359(16) 0.6048(11) 0.2199(5) 0.083 Uiso 0.50 calc PR 2
C53' C 0.8890(12) 0.6351(10) 0.3405(6) 0.072(4) Uani 0.50 d PDU 2
H53' H 0.9195(12) 0.6910(10) 0.3393(6) 0.087 Uiso 0.50 calc PR 2
C63' C 0.8318(11) 0.6022(9) 0.4135(5) 0.051(3) Uani 0.50 d PDU 2
C3' C 0.8172(13) 0.6517(11) 0.4939(6) 0.079(4) Uani 0.50 d PDU 2
H3'A H 0.7752(13) 0.6172(11) 0.5363(6) 0.118 Uiso 0.50 calc PR 2
H3'B H 0.7619(13) 0.7337(11) 0.5014(6) 0.118 Uiso 0.50 calc PR 2
H3'C H 0.9050(13) 0.6358(11) 0.4956(6) 0.118 Uiso 0.50 calc PR 2
O23' O 0.7502(11) 0.3935(8) 0.3566(6) 0.043(3) Uani 0.50 d PDU 2
N14 N -0.2304(4) 1.2856(4) 1.0492(3) 0.066(2) Uani 1 d U .
C24 C -0.1347(5) 1.2171(5) 0.9822(3) 0.051(2) Uani 1 d U .
C34 C -0.1081(5) 1.2603(5) 0.9075(3) 0.0473(15) Uani 1 d U .
H34 H -0.0397(5) 1.2121(5) 0.8618(3) 0.057 Uiso 1 calc R .
C44 C -0.1834(5) 1.3731(5) 0.9026(3) 0.054(2) Uani 1 d U .
H44 H -0.1691(5) 1.4026(5) 0.8531(3) 0.065 Uiso 1 calc R .
C54 C -0.2816(6) 1.4442(5) 0.9716(4) 0.062(2) Uani 1 d U .
H54 H -0.3323(6) 1.5224(5) 0.9696(4) 0.074 Uiso 1 calc R .
C64 C -0.3029(6) 1.3972(5) 1.0435(4) 0.063(2) Uani 1 d U .
C4 C -0.4087(7) 1.4681(6) 1.1223(4) 0.097(3) Uani 1 d U .
H4A H -0.4074(7) 1.4194(6) 1.1650(4) 0.145 Uiso 1 calc R .
H4B H -0.4967(7) 1.5011(6) 1.1166(4) 0.145 Uiso 1 calc R .
H4C H -0.3890(7) 1.5288(6) 1.1352(4) 0.145 Uiso 1 calc R .
O24 O -0.0660(3) 1.1067(3) 0.9903(2) 0.0555(11) Uani 1 d U .
N15 N 0.2204(4) 0.9497(4) 1.0982(2) 0.0600(14) Uani 1 d DU .
C25 C 0.1134(5) 1.0179(4) 1.1629(3) 0.0507(15) Uani 1 d DU .
C35 C 0.1217(5) 1.0042(5) 1.2410(3) 0.065(2) Uani 1 d DU .
H35 H 0.0491(5) 1.0505(5) 1.2858(3) 0.078 Uiso 1 calc R .
C45 C 0.2386(6) 0.9216(5) 1.2502(3) 0.068(2) Uani 1 d DU .
H45 H 0.2459(6) 0.9132(5) 1.3016(3) 0.082 Uiso 1 calc R .
C55 C 0.3454(5) 0.8510(5) 1.1841(3) 0.073(2) Uani 1 d DU .
H55 H 0.4236(5) 0.7942(5) 1.1909(3) 0.088 Uiso 1 calc R .
C65 C 0.3349(5) 0.8655(5) 1.1073(3) 0.082(2) Uani 1 d DU .
O25 O 0.0120(3) 1.0918(3) 1.1436(2) 0.0545(10) Uani 1 d DU .
C5 C 0.4599(7) 0.8261(13) 1.0322(4) 0.072(5) Uani 0.50 d PDU 1
H5A H 0.4330(7) 0.8431(13) 0.9850(4) 0.108 Uiso 0.50 calc PR 1
H5B H 0.5139(7) 0.7444(13) 1.0290(4) 0.108 Uiso 0.50 calc PR 1
H5C H 0.5119(7) 0.8659(13) 1.0349(4) 0.108 Uiso 0.50 calc PR 1
C5' C 0.4189(9) 0.7667(8) 1.0391(5) 0.058(3) Uani 0.50 d PDU 2
H5'1 H 0.3987(9) 0.7921(8) 0.9907(5) 0.087 Uiso 0.50 calc PR 2
H5'2 H 0.3977(9) 0.7032(8) 1.0539(5) 0.087 Uiso 0.50 calc PR 2
H5'3 H 0.5135(9) 0.7424(8) 1.0296(5) 0.087 Uiso 0.50 calc PR 2
N16 N 0.1738(4) 1.1583(4) 0.9689(2) 0.0548(12) Uani 1 d DU .
C26 C 0.2525(5) 1.0872(5) 0.8980(3) 0.0565(15) Uani 1 d DU .
C36 C 0.3184(6) 1.1295(5) 0.8324(3) 0.073(2) Uani 1 d DU .
H36 H 0.3726(6) 1.0825(5) 0.7835(3) 0.087 Uiso 1 calc R .
C46 C 0.3029(6) 1.2400(6) 0.8404(3) 0.081(2) Uani 1 d DU .
H46 H 0.3473(6) 1.2675(6) 0.7968(3) 0.097 Uiso 1 calc R .
C56 C 0.2219(5) 1.3116(5) 0.9128(3) 0.068(2) Uani 1 d DU .
H56 H 0.2120(5) 1.3865(5) 0.9185(3) 0.081 Uiso 1 calc R .
C66 C 0.1560(5) 1.2683(4) 0.9765(3) 0.061(2) Uani 1 d DU .
C6 C 0.0622(6) 1.3404(5) 1.0559(3) 0.092(3) Uani 1 d DU .
H6A H 0.0270(6) 1.2951(5) 1.0917(3) 0.138 Uiso 1 calc R .
H6B H -0.0113(6) 1.4062(5) 1.0472(3) 0.138 Uiso 1 calc R .
H6C H 0.1109(6) 1.3659(5) 1.0795(3) 0.138 Uiso 1 calc R .
O26 O 0.2582(3) 0.9856(3) 0.9002(2) 0.0557(10) Uani 1 d DU .
N17 N 0.6795(7) 0.6879(9) 0.6915(6) 0.029(3) Uani 0.50 d PDU 1
H17 H 0.6712(7) 0.6462(9) 0.6585(6) 0.034 Uiso 0.50 calc PR 1
C27 C 0.5652(7) 0.7655(12) 0.7502(7) 0.034(3) Uani 0.50 d PDU 1
C37 C 0.5810(7) 0.8321(10) 0.8035(6) 0.032(3) Uani 0.50 d PDU 1
H37 H 0.5054(7) 0.8851(10) 0.8441(6) 0.038 Uiso 0.50 calc PR 1
C47 C 0.7073(8) 0.8196(10) 0.7961(6) 0.046(3) Uani 0.50 d PDU 1
H47 H 0.7167(8) 0.8636(10) 0.8323(6) 0.055 Uiso 0.50 calc PR 1
C57 C 0.8221(7) 0.7421(10) 0.7352(6) 0.048(3) Uani 0.50 d PDU 1
H57 H 0.9075(7) 0.7355(10) 0.7291(6) 0.058 Uiso 0.50 calc PR 1
C67 C 0.8050(7) 0.6750(8) 0.6840(5) 0.031(3) Uani 0.50 d PDU 1
C7 C 0.9210(7) 0.5863(8) 0.6174(5) 0.046(3) Uani 0.50 d PDU 1
H7A H 0.8870(7) 0.5498(8) 0.5894(5) 0.069 Uiso 0.50 calc PR 1
H7B H 0.9828(7) 0.5292(8) 0.6401(5) 0.069 Uiso 0.50 calc PR 1
H7C H 0.9673(7) 0.6232(8) 0.5800(5) 0.069 Uiso 0.50 calc PR 1
O27 O 0.4550(8) 0.7695(12) 0.7472(8) 0.034(3) Uani 0.50 d PDU 1
N17' N 0.5352(5) 0.8118(7) 0.8204(5) 0.037(3) Uani 0.50 d PGDU 2
H17' H 0.4538(5) 0.8575(7) 0.8499(5) 0.045 Uiso 0.50 calc PR 2
C27' C 0.5575(7) 0.7321(8) 0.7599(6) 0.033(4) Uani 0.50 d PGDU 2
C37' C 0.6891(8) 0.6582(8) 0.7122(6) 0.044(5) Uani 0.50 d PGDU 2
H37' H 0.7040(11) 0.6048(11) 0.6717(8) 0.053 Uiso 0.50 calc PR 2
C47' C 0.7984(6) 0.6640(8) 0.7249(5) 0.059(4) Uani 0.50 d PGDU 2
H47' H 0.8864(7) 0.6146(11) 0.6930(7) 0.071 Uiso 0.50 calc PR 2
C57' C 0.7760(5) 0.7438(8) 0.7854(5) 0.055(4) Uani 0.50 d PGDU 2
H57' H 0.8491(6) 0.7477(12) 0.7940(8) 0.066 Uiso 0.50 calc PR 2
C67' C 0.6445(6) 0.8177(7) 0.8332(5) 0.037(3) Uani 0.50 d PGDU 2
C7' C 0.6095(9) 0.9056(8) 0.8998(5) 0.050(3) Uani 0.50 d PDU 2
H7'1 H 0.5128(9) 0.9463(8) 0.9241(5) 0.075 Uiso 0.50 calc PR 2
H7'2 H 0.6449(9) 0.9592(8) 0.8783(5) 0.075 Uiso 0.50 calc PR 2
H7'3 H 0.6483(9) 0.8678(8) 0.9399(5) 0.075 Uiso 0.50 calc PR 2
O27' O 0.4473(9) 0.7351(12) 0.7570(8) 0.038(4) Uani 0.50 d PDU 2
O1 O 0.1935(4) 0.7387(5) 0.7505(3) 0.116(2) Uani 1 d U .
H1D H 0.1718(4) 0.6902(5) 0.7702(3) 0.139 Uiso 1 calc R .
H1E H 0.1388(4) 0.7814(5) 0.7314(3) 0.139 Uiso 1 calc R .

loop_
_atom_type_symbol
_atom_type_description
_atom_type_scat_dispersion_real
_atom_type_scat_dispersion_imag
_atom_type_scat_source
C C 0.0033 0.0016 'International Tables Vol C Tables 4.2.6.8 and 6.1.1.4'
H H 0.0000 0.0000 'International Tables Vol C Tables 4.2.6.8 and 6.1.1.4'
N N 0.0061 0.0033 'International Tables Vol C Tables 4.2.6.8 and 6.1.1.4'
O O 0.0106 0.0060 'International Tables Vol C Tables 4.2.6.8 and 6.1.1.4'
Na Na 0.0362 0.0249 'International Tables Vol C Tables 4.2.6.8 and 6.1.1.4'
Co Co 0.3494 0.9721 'International Tables Vol C Tables 4.2.6.8 and 6.1.1.4'

loop_
_geom_angle_atom_site_label_1
_geom_angle_atom_site_label_2
_geom_angle_atom_site_label_3
_geom_angle
_geom_angle_site_symmetry_1
_geom_angle_site_symmetry_3
O27' Na1 N11' 115.6(4) . .
O22 Na1 O1 159.2(3) . .
O27' Na1 O1 79.9(3) . .
N11' Na1 O1 111.3(3) . .
O27' Na1 O23' 136.5(4) . 2_666
N11' Na1 O23' 93.7(4) . 2_666
O1 Na1 O23' 58.9(3) . 2_666
O22 Na1 O27 90.1(3) . .
O1 Na1 O27 83.7(3) . .
O27' Na1 O22' 98.7(4) . .
N11' Na1 O22' 102.0(3) . .
O1 Na1 O22' 143.6(3) . .
O23' Na1 O22' 106.1(3) 2_666 .
O22 Na1 O21 78.3(3) . .
O1 Na1 O21 119.7(3) . .
O27 Na1 O21 134.6(4) . .
O22 Na1 N11 102.1(3) . .
O1 Na1 N11 97.9(3) . .
O27 Na1 N11 91.1(4) . .
O21 Na1 N11 50.3(2) . .
O22 Na1 O23 111.7(3) . 2_666
O1 Na1 O23 67.5(3) . 2_666
O27 Na1 O23 148.0(4) . 2_666
O21 Na1 O23 74.8(3) . 2_666
N11 Na1 O23 106.0(3) . 2_666
O27' Na1 O21' 152.9(3) . .
N11' Na1 O21' 49.4(2) . .
O1 Na1 O21' 125.0(2) . .
O23' Na1 O21' 70.6(3) 2_666 .
O22' Na1 O21' 68.1(2) . .
O27' Na1 C21' 136.8(4) . .
N11' Na1 C21' 24.68(15) . .
O1 Na1 C21' 120.8(4) . .
O23' Na1 C21' 81.3(4) 2_666 .
O22' Na1 C21' 85.0(3) . .
O21' Na1 C21' 24.73(13) . .
O27' Na2 O26 100.6(3) . .
O26 Na2 O27 91.4(3) . .
O27' Na2 N14 99.8(4) . 2_577
O26 Na2 N14 103.3(2) . 2_577
O27 Na2 N14 109.8(4) . 2_577
O27' Na2 O1 77.8(3) . .
O26 Na2 O1 158.5(2) . .
O27 Na2 O1 83.5(3) . .
N14 Na2 O1 98.1(2) 2_577 .
O27' Na2 O25 140.5(3) . 2_577
O26 Na2 O25 110.6(2) . 2_577
O27 Na2 O25 141.3(3) . 2_577
N14 Na2 O25 96.1(2) 2_577 2_577
O1 Na2 O25 64.2(2) . 2_577
O27' Na2 O24 144.8(4) . 2_577
O26 Na2 O24 73.2(2) . 2_577
O27 Na2 O24 148.5(3) . 2_577
N14 Na2 O24 50.8(2) 2_577 2_577
O1 Na2 O24 120.3(2) . 2_577
O25 Na2 O24 70.1(2) 2_577 2_577
O27' Na2 C24 122.5(4) . 2_577
O26 Na2 C24 87.9(2) . 2_577
O27 Na2 C24 130.6(4) . 2_577
N14 Na2 C24 25.0(2) 2_577 2_577
O1 Na2 C24 111.3(2) . 2_577
O25 Na2 C24 83.3(2) 2_577 2_577
O24 Na2 C24 25.75(13) 2_577 2_577
O27' Na2 Co1 131.8(2) . .
O26 Na2 Co1 37.11(10) . .
O27 Na2 Co1 125.7(3) . .
N14 Na2 Co1 78.1(2) 2_577 .
O1 Na2 Co1 150.34(13) . .
O25 Na2 Co1 86.7(2) 2_577 .
O24 Na2 Co1 36.53(11) 2_577 .
C24 Na2 Co1 56.02(14) 2_577 .
O27' Na2 Co1 172.0(3) . 2_577
O26 Na2 Co1 86.90(15) . 2_577
O27 Na2 Co1 174.7(4) . 2_577
N14 Na2 Co1 75.5(2) 2_577 2_577
O1 Na2 Co1 96.3(2) . 2_577
O25 Na2 Co1 35.92(10) 2_577 2_577
O24 Na2 Co1 35.11(11) 2_577 2_577
C24 Na2 Co1 54.39(14) 2_577 2_577
Co1 Na2 Co1 54.17(11) . 2_577
O27' Na2 Na1 37.8(2) . .
O26 Na2 Na1 131.83(13) . .
O27 Na2 Na1 43.1(2) . .
N14 Na2 Na1 106.6(2) 2_577 .
O1 Na2 Na1 40.52(11) . .
O25 Na2 Na1 102.9(2) 2_577 .
O24 Na2 Na1 153.13(14) 2_577 .
C24 Na2 Na1 130.5(2) 2_577 .
Co1 Na2 Na1 168.57(9) . .
Co1 Na2 Na1 136.74(12) 2_577 .
O24 Co1 O24 77.8(2) . 2_577
O24 Co1 O25 94.8(2) . .
O24 Co1 O25 102.2(2) 2_577 .
O24 Co1 O26 100.8(2) . .
O24 Co1 O26 94.5(2) 2_577 .
O25 Co1 O26 159.2(2) . .
O24 Co1 N15 152.8(2) . .
O24 Co1 N15 91.9(2) 2_577 .
O25 Co1 N15 62.5(2) . .
O26 Co1 N15 105.1(2) . .
O24 Co1 N16 92.9(2) . .
O24 Co1 N16 153.6(2) 2_577 .
O25 Co1 N16 103.2(2) . .
O26 Co1 N16 62.6(2) . .
N15 Co1 N16 106.1(2) . .
O24 Co1 Na2 85.1(2) . .
O24 Co1 Na2 54.45(13) 2_577 .
O25 Co1 Na2 156.27(12) . .
O26 Co1 Na2 40.67(13) . .
N15 Co1 Na2 109.55(15) . .
N16 Co1 Na2 100.53(13) . .
O24 Co1 Na2 52.11(12) . 2_577
O24 Co1 Na2 82.26(15) 2_577 2_577
O25 Co1 Na2 44.08(14) . 2_577
O26 Co1 Na2 152.86(12) . 2_577
N15 Co1 Na2 101.95(13) . 2_577
N16 Co1 Na2 111.69(15) . 2_577
Na2 Co1 Na2 125.83(11) . 2_577
O21 Co2 O23 106.3(4) . .
O21 Co2 O22 94.1(3) . .
O23 Co2 O22 155.4(3) . .
O21 Co2 N13 91.6(3) . .
O23 Co2 N13 62.8(2) . .
O22 Co2 N13 103.8(3) . .
O21 Co2 N12 151.6(3) . .
O23 Co2 N12 100.8(4) . .
O22 Co2 N12 62.3(2) . .
N13 Co2 N12 108.4(4) . .
O21' Co2 Na1 80.2(2) 2_666 .
O21 Co2 Na1 54.4(2) . .
O23 Co2 Na1 160.6(3) . .
O22 Co2 Na1 42.2(2) . .
N13 Co2 Na1 114.3(2) . .
N12 Co2 Na1 98.2(2) . .
C21 N11 C61 121.1(5) . .
C21 N11 Na1 95.8(4) . .
C61 N11 Na1 143.0(4) . .
O21 C21 N11 115.4(5) . .
O21 C21 C31 125.4(6) . .
N11 C21 C31 119.2(5) . .
O21 C21 Na1 57.3(4) . .
N11 C21 Na1 58.2(3) . .
C31 C21 Na1 176.1(6) . .
C41 C31 C21 119.6(5) . .
C31 C41 C51 120.9(5) . .
C61 C51 C41 118.2(5) . .
N11 C61 C51 120.8(5) . .
N11 C61 C1 116.5(6) . .
C51 C61 C1 122.7(6) . .
C21 O21 Co2 130.2(8) . .
C21 O21 Na1 98.5(5) . .
Co2 O21 Na1 86.3(3) . .
C62 N12 C22 121.0(5) . .
C62 N12 Co2 148.9(6) . .
C22 N12 Co2 89.2(4) . .
O22 C22 N12 114.1(5) . .
O22 C22 C32 126.8(6) . .
N12 C22 C32 119.0(5) . .
C42 C32 C22 119.9(5) . .
C32 C42 C52 120.7(5) . .
C62 C52 C42 118.1(5) . .
N12 C62 C52 121.0(5) . .
N12 C62 C2 116.8(6) . .
C52 C62 C2 122.1(6) . .
C22 O22 Co2 93.8(5) . .
C22 O22 Na1 139.0(7) . .
Co2 O22 Na1 96.9(3) . .
C63 N13 C23 121.0(5) . .
C63 N13 Co2 148.7(4) . .
C23 N13 Co2 90.0(4) . .
O23 C23 N13 113.9(5) . .
O23 C23 C33 126.8(6) . .
N13 C23 C33 119.2(5) . .
C43 C33 C23 119.6(5) . .
C33 C43 C53 120.9(5) . .
C43 C53 C63 118.1(5) . .
N13 C63 C53 121.1(5) . .
N13 C63 C3 117.0(5) . .
C53 C63 C3 121.9(5) . .
C23 O23 Co2 93.2(4) . .
C23 O23 Na1 152.0(7) . 2_666
Co2 O23 Na1 101.5(4) . 2_666
O21' Co2' O21' 54.7(3) 2_666 .
O21' Co2' N12' 112.8(4) 2_666 .
O21' Co2' N12' 153.6(3) . .
O21' Co2' N13' 144.9(3) 2_666 .
O21' Co2' N13' 93.8(3) . .
N12' Co2' N13' 102.2(4) . .
O21' Co2' O23' 102.0(4) 2_666 .
O21' Co2' O23' 96.0(4) . .
N12' Co2' O23' 110.0(4) . .
N13' Co2' O23' 62.7(2) . .
O21' Co2' O22' 89.7(3) 2_666 .
O21' Co2' O22' 92.2(3) . .
N12' Co2' O22' 62.9(2) . .
N13' Co2' O22' 108.3(3) . .
O23' Co2' O22' 168.2(3) . .
O21' Co2' Na1 58.9(2) 2_666 2_666
O21' Co2' Na1 75.6(2) . 2_666
O21 Co2' Na1 50.5(2) 2_666 2_666
N12' Co2' Na1 120.3(3) . 2_666
N13' Co2' Na1 102.1(2) . 2_666
O23' Co2' Na1 43.3(3) . 2_666
O22' Co2' Na1 147.9(2) . 2_666
C61' N11' C21' 121.5(5) . .
C61' N11' Na1 127.7(4) . .
C21' N11' Na1 110.9(4) . .
O21' C21' N11' 116.0(6) . .
O21' C21' C31' 125.4(6) . .
N11' C21' C31' 118.5(5) . .
O21' C21' Na1 71.6(4) . .
N11' C21' Na1 44.4(3) . .
C31' C21' Na1 162.9(5) . .
C41' C31' C21' 120.0(5) . .
C31' C41' C51' 121.0(5) . .
C41' C51' C61' 118.0(5) . .
N11' C61' C51' 120.9(5) . .
N11' C61' C1' 117.3(6) . .
C51' C61' C1' 121.8(6) . .
C21' O21' O21' 175.6(9) . 2_666
C21' O21' Co2' 107.2(8) . 2_666
O21' O21' Co2' 69.4(4) 2_666 2_666
C21' O21' Co2' 127.4(8) . .
O21' O21' Co2' 56.0(4) 2_666 .
Co2' O21' Co2' 125.3(3) 2_666 .
C21' O21' Na1 83.7(4) . .
O21' O21' Na1 93.4(4) 2_666 .
Co2' O21' Na1 88.7(3) 2_666 .
Co2' O21' Na1 94.1(3) . .
C62' N12' C22' 120.9(5) . .
C62' N12' Co2' 147.4(5) . .
C22' N12' Co2' 91.6(4) . .
O22' C22' N12' 113.8(5) . .
O22' C22' C32' 127.0(6) . .
N12' C22' C32' 119.2(5) . .
C42' C32' C22' 119.8(5) . .
C32' C42' C52' 120.5(6) . .
C62' C52' C42' 118.5(5) . .
N12' C62' C52' 121.0(5) . .
N12' C62' C2' 116.6(6) . .
C52' C62' C2' 122.4(6) . .
C22' O22' Co2' 91.5(4) . .
C22' O22' Na1 161.4(5) . .
Co2' O22' Na1 105.4(3) . .
C63' N13' C23' 121.4(5) . .
C63' N13' Co2' 147.5(5) . .
C23' N13' Co2' 90.5(4) . .
O23' C23' N13' 114.1(6) . .
O23' C23' C33' 126.8(6) . .
N13' C23' C33' 119.0(5) . .
C43' C33' C23' 119.6(5) . .
C33' C43' C53' 120.9(5) . .
C63' C53' C43' 118.4(5) . .
N13' C63' C53' 120.6(5) . .
N13' C63' C3' 116.4(5) . .
C53' C63' C3' 123.0(6) . .
C23' O23' Co2' 92.3(5) . .
C23' O23' Na1 147.7(9) . 2_666
Co2' O23' Na1 98.2(4) . 2_666
C64 N14 C24 118.7(5) . .
C64 N14 Na2 136.1(4) . 2_577
C24 N14 Na2 105.1(4) . 2_577
O24 C24 N14 116.8(5) . .
O24 C24 C34 121.7(5) . .
N14 C24 C34 121.5(5) . .
O24 C24 Na2 67.0(3) . 2_577
N14 C24 Na2 49.8(3) . 2_577
C34 C24 Na2 171.2(4) . 2_577
C44 C34 C24 119.1(5) . .
C34 C44 C54 119.6(5) . .
C64 C54 C44 118.7(6) . .
N14 C64 C54 122.4(6) . .
N14 C64 C4 115.1(5) . .
C54 C64 C4 122.6(6) . .
C24 O24 Co1 128.3(4) . .
C24 O24 Co1 129.5(4) . 2_577
Co1 O24 Co1 102.2(2) . 2_577
C24 O24 Na2 87.3(3) . 2_577
Co1 O24 Na2 92.8(2) . 2_577
Co1 O24 Na2 89.0(2) 2_577 2_577
C25 N15 C65 121.5(4) . .
C25 N15 Co1 90.6(3) . .
C65 N15 Co1 147.7(3) . .
O25 C25 N15 113.4(4) . .
O25 C25 C35 126.9(4) . .
N15 C25 C35 119.7(4) . .
C45 C35 C25 119.0(4) . .
C35 C45 C55 120.7(4) . .
C45 C55 C65 119.4(4) . .
N15 C65 C55 119.7(4) . .
N15 C65 C5 114.8(5) . .
C55 C65 C5 121.3(5) . .
N15 C65 C5' 115.5(5) . .
C55 C65 C5' 120.9(5) . .
C25 O25 Co1 93.4(3) . .
C25 O25 Na2 146.6(4) . 2_577
Co1 O25 Na2 100.0(2) . 2_577
C66 N16 C26 121.6(4) . .
C66 N16 Co1 147.6(3) . .
C26 N16 Co1 90.1(3) . .
O26 C26 N16 114.1(4) . .
O26 C26 C36 127.2(5) . .
N16 C26 C36 118.7(4) . .
C46 C36 C26 119.8(5) . .
C36 C46 C56 120.9(4) . .
C66 C56 C46 118.1(4) . .
N16 C66 C56 120.8(4) . .
N16 C66 C6 117.0(4) . .
C56 C66 C6 122.1(5) . .
C26 O26 Co1 92.7(3) . .
C26 O26 Na2 148.8(3) . .
Co1 O26 Na2 102.2(2) . .
C67 N17 C27 122.1(5) . .
O27 C27 N17 114.1(6) . .
O27 C27 C37 127.9(6) . .
N17 C27 C37 118.0(5) . .
C47 C37 C27 120.2(5) . .
C37 C47 C57 121.1(5) . .
C67 C57 C47 117.9(5) . .
N17 C67 C57 120.6(5) . .
N17 C67 C7 116.3(5) . .
C57 C67 C7 123.0(6) . .
C27 O27 Na2 132.0(7) . .
C27 O27 Na1 130.7(6) . .
Na2 O27 Na1 95.2(3) . .
C27' N17' C67' 120.0 . .
O27' C27' N17' 112.7(4) . .
O27' C27' C37' 127.3(4) . .
N17' C27' C37' 120.0 . .
C47' C37' C27' 120.0 . .
C37' C47' C57' 120.0 . .
C67' C57' C47' 120.0 . .
C57' C67' N17' 120.0 . .
C57' C67' C7' 124.3(4) . .
N17' C67' C7' 115.7(4) . .
C27' O27' Na1 128.4(6) . .
C27' O27' Na2 127.4(6) . .
Na1 O27' Na2 103.7(3) . .
Na1 O1 Na2 97.4(2) . .

loop_
_geom_bond_atom_site_label_1
_geom_bond_atom_site_label_2
_geom_bond_distance
_geom_bond_site_symmetry_2
Na1 O22 2.182(7) .
Na1 O27' 2.266(10) .
Na1 N11' 2.290(7) .
Na1 O1 2.352(6) .
Na1 O23' 2.360(10) 2_666
Na1 O27 2.461(10) .
Na1 O22' 2.470(8) .
Na1 O21 2.628(7) .
Na1 N11 2.640(8) .
Na1 O23 2.646(9) 2_666
Na1 O21' 2.917(7) .
Na1 C21' 3.056(7) .
Na2 O27' 2.299(11) .
Na2 O26 2.309(5) .
Na2 O27 2.401(11) .
Na2 N14 2.421(5) 2_577
Na2 O1 2.424(6) .
Na2 O25 2.518(5) 2_577
Na2 O24 2.817(5) 2_577
Na2 C24 3.058(6) 2_577
Na2 Co1 3.462(5) .
Na2 Co1 3.565(6) 2_577
Co1 O24 2.053(4) .
Co1 O24 2.061(4) 2_577
Co1 O25 2.124(4) .
Co1 O26 2.137(5) .
Co1 N15 2.145(4) .
Co1 N16 2.147(5) .
Co1 Na2 3.565(6) 2_577
Co2 O21' 2.042(7) 2_666
Co2 O21 2.049(10) .
Co2 O23 2.125(10) .
Co2 O22 2.128(7) .
Co2 N13 2.148(7) .
Co2 N12 2.177(7) .
N11 C21 1.361(6) .
N11 C61 1.362(6) .
C21 O21 1.285(6) .
C21 C31 1.405(6) .
C31 C41 1.367(7) .
C41 C51 1.391(7) .
C51 C61 1.389(6) .
C61 C1 1.497(7) .
N12 C62 1.355(6) .
N12 C22 1.372(6) .
C22 O22 1.283(6) .
C22 C32 1.400(6) .
C32 C42 1.368(7) .
C42 C52 1.393(7) .
C52 C62 1.390(6) .
C62 C2 1.501(7) .
N13 C63 1.355(6) .
N13 C23 1.368(6) .
C23 O23 1.289(6) .
C23 C33 1.400(6) .
C33 C43 1.372(7) .
C43 C53 1.389(7) .
C53 C63 1.391(6) .
C63 C3 1.500(7) .
O23 Na1 2.646(9) 2_666
Co2' O21' 1.821(7) 2_666
Co2' O21' 2.056(7) .
Co2' O21 2.075(10) 2_666
Co2' N12' 2.101(7) .
Co2' N13' 2.132(7) .
Co2' O23' 2.140(10) .
Co2' O22' 2.159(7) .
Co2' Na1 3.404(3) 2_666
N11' C61' 1.356(6) .
N11' C21' 1.366(6) .
C21' O21' 1.286(6) .
C21' C31' 1.405(6) .
C31' C41' 1.367(7) .
C41' C51' 1.385(7) .
C51' C61' 1.394(6) .
C61' C1' 1.500(7) .
O21' O21' 1.792(12) 2_666
O21' Co2' 1.821(7) 2_666
N12' C62' 1.358(6) .
N12' C22' 1.370(6) .
C22' O22' 1.285(6) .
C22' C32' 1.401(6) .
C32' C42' 1.372(7) .
C42' C52' 1.391(7) .
C52' C62' 1.386(6) .
C62' C2' 1.501(7) .
N13' C63' 1.359(6) .
N13' C23' 1.364(6) .
C23' O23' 1.286(6) .
C23' C33' 1.403(6) .
C33' C43' 1.369(7) .
C43' C53' 1.389(7) .
C53' C63' 1.387(6) .
C63' C3' 1.501(7) .
O23' Na1 2.360(9) 2_666
N14 C64 1.338(7) .
N14 C24 1.340(7) .
N14 Na2 2.421(5) 2_577
C24 O24 1.330(6) .
C24 C34 1.400(7) .
C24 Na2 3.058(6) 2_577
C34 C44 1.355(8) .
C44 C54 1.381(8) .
C54 C64 1.377(8) .
C64 C4 1.517(9) .
O24 Co1 2.061(4) 2_577
O24 Na2 2.817(5) 2_577
N15 C25 1.356(5) .
N15 C65 1.360(5) .
C25 O25 1.293(5) .
C25 C35 1.402(5) .
C35 C45 1.372(6) .
C45 C55 1.378(6) .
C55 C65 1.390(5) .
C65 C5 1.515(7) .
C65 C5' 1.519(7) .
O25 Na2 2.518(5) 2_577
N16 C66 1.352(5) .
N16 C26 1.365(5) .
C26 O26 1.286(5) .
C26 C36 1.401(5) .
C36 C46 1.368(6) .
C46 C56 1.390(6) .
C56 C66 1.388(5) .
C66 C6 1.499(6) .
N17 C67 1.356(6) .
N17 C27 1.372(6) .
C27 O27 1.276(6) .
C27 C37 1.399(6) .
C37 C47 1.368(6) .
C47 C57 1.393(7) .
C57 C67 1.385(6) .
C67 C7 1.503(7) .
N17' C27' 1.39 .
N17' C67' 1.39 .
C27' O27' 1.281(5) .
C27' C37' 1.39 .
C37' C47' 1.39 .
C47' C57' 1.39 .
C57' C67' 1.39 .
C67' C7' 1.490(6) .
